data_7047020
loop_
_publ_author_name
'Liang, Qiuming'
'Liu, Nina Jiabao'
'Song, Datong'

_publ_section_title
;
 Constructing reactive Fe and Co complexes from isolated
 picolyl-functionalized N-heterocyclic carbenes.
;
_journal_issue 29
_journal_name_full 'Dalton transactions (Cambridge, England : 2003)'
_journal_page_first 9889
_journal_page_last 9896
_journal_paper_doi 10.1039/c8dt02621a
_journal_volume 47
_journal_year 2018
_chemical_formula_sum 'C27 H29 N3'
_chemical_formula_weight 395.53
_space_group_crystal_system monoclinic
_space_group_IT_number 14
_space_group_name_Hall '-P 2ybc'
_space_group_name_H-M_alt 'P 1 21/c 1'
_symmetry_space_group_name_Hall '-P 2ybc'
_symmetry_space_group_name_H-M 'P 1 21/c 1'
_atom_sites_solution_hydrogens geom
_audit_creation_method SHELXL-2016/6
_audit_update_record
;
2018-03-16 deposited with the CCDC.
2018-07-03 downloaded from the CCDC.
;
_cell_angle_alpha 90
_cell_angle_beta 96.770(4)
_cell_angle_gamma 90
_cell_formula_units_Z 4
_cell_length_a 18.539(2)
_cell_length_b 10.7159(14)
_cell_length_c 11.6654(15)
_cell_measurement_reflns_used 32990
_cell_measurement_temperature 150(2)
_cell_measurement_theta_max 27.533
_cell_measurement_theta_min 2.199
_cell_volume 2301.3(5)
_computing_structure_refinement 'SHELXL-2016/6 (Sheldrick, 2016)'
_diffrn_ambient_temperature 150(2)
_diffrn_measured_fraction_theta_full 0.999
_diffrn_measured_fraction_theta_max 0.994
_diffrn_measurement_device_type 'Bruker Kappa Apex II'
_diffrn_measurement_method 'omega and phi scans'
_diffrn_radiation_type MoK\a
_diffrn_radiation_wavelength 0.71073
_diffrn_reflns_av_R_equivalents 0.1132
_diffrn_reflns_av_unetI/netI 0.1067
_diffrn_reflns_Laue_measured_fraction_full 0.999
_diffrn_reflns_Laue_measured_fraction_max 0.994
_diffrn_reflns_limit_h_max 24
_diffrn_reflns_limit_h_min -24
_diffrn_reflns_limit_k_max 13
_diffrn_reflns_limit_k_min -13
_diffrn_reflns_limit_l_max 15
_diffrn_reflns_limit_l_min -15
_diffrn_reflns_number 32990
_diffrn_reflns_point_group_measured_fraction_full 0.999
_diffrn_reflns_point_group_measured_fraction_max 0.994
_diffrn_reflns_theta_full 25.242
_diffrn_reflns_theta_max 27.533
_diffrn_reflns_theta_min 2.199
_exptl_absorpt_coefficient_mu 0.067
_exptl_absorpt_correction_type multi-scan
_exptl_absorpt_process_details SADABS
_exptl_crystal_colour colorless
_exptl_crystal_density_diffrn 1.142
_exptl_crystal_description plate
_exptl_crystal_F_000 848
_exptl_crystal_size_max 0.3
_exptl_crystal_size_mid 0.3
_exptl_crystal_size_min 0.05
_exptl_transmission_factor_max 0.7456
_exptl_transmission_factor_min 0.6102
_refine_diff_density_max 0.221
_refine_diff_density_min -0.256
_refine_diff_density_rms 0.051
_refine_ls_extinction_method none
_refine_ls_goodness_of_fit_ref 1.005
_refine_ls_hydrogen_treatment constr
_refine_ls_matrix_type full
_refine_ls_number_parameters 279
_refine_ls_number_reflns 5267
_refine_ls_number_restraints 0
_refine_ls_restrained_S_all 1.005
_refine_ls_R_factor_all 0.1592
_refine_ls_R_factor_gt 0.0611
_refine_ls_shift/su_max 0.047
_refine_ls_shift/su_mean 0.007
_refine_ls_structure_factor_coef Fsqd
_refine_ls_weighting_details 'w=1/[\s^2^(Fo^2^)+(0.0658P)^2^+0.2528P] where P=(Fo^2^+2Fc^2^)/3'
_refine_ls_weighting_scheme calc
_refine_ls_wR_factor_gt 0.1244
_refine_ls_wR_factor_ref 0.1576
_reflns_Friedel_coverage 0.000
_reflns_number_gt 2610
_reflns_number_total 5267
_reflns_threshold_expression 'I > 2\s(I)'
_cod_data_source_file c8dt02621a2.cif
_cod_data_source_block wl71a
_cod_depositor_comments 'Adding full bibliography for 7047015--7047025.cif.'
_cod_database_code 7047020
_shelx_shelxl_version_number 2016/6
_shelx_space_group_comment
;
The symmetry employed for this shelxl refinement is uniquely defined
by the following loop, which should always be used as a source of
symmetry information in preference to the above space-group names.
They are only intended as comments.
;

loop_
_space_group_symop_operation_xyz
'x, y, z'
'-x, y+1/2, -z+1/2'
'-x, -y, -z'
'x, -y-1/2, z-1/2'

loop_
_atom_site_label
_atom_site_type_symbol
_atom_site_fract_x
_atom_site_fract_y
_atom_site_fract_z
_atom_site_U_iso_or_equiv
_atom_site_adp_type
_atom_site_occupancy
_atom_site_site_symmetry_order
_atom_site_calc_flag
_atom_site_refinement_flags_posn
_atom_site_refinement_flags_adp
N1 N 0.16737(10) 0.72718(19) 0.45832(16) 0.0294(5) Uani 1 1 d . .
C1 C 0.09403(12) 0.6808(3) 0.4282(2) 0.0336(6) Uani 1 1 d . .
N2 N 0.26789(9) 0.77685(18) 0.55221(15) 0.0258(5) Uani 1 1 d . .
C2 C 0.08323(14) 0.5739(3) 0.3613(2) 0.0432(7) Uani 1 1 d . .
N3 N 0.43855(9) 0.68672(17) 0.72280(15) 0.0218(4) Uani 1 1 d . .
C3 C 0.01127(16) 0.5353(3) 0.3285(2) 0.0550(9) Uani 1 1 d . .
H3A H 0.002769 0.462314 0.282584 0.066 Uiso 1 1 calc R U
C4 C -0.04733(14) 0.6000(3) 0.3609(3) 0.0529(9) Uani 1 1 d . .
C5 C -0.03344(14) 0.7032(3) 0.4305(3) 0.0593(9) Uani 1 1 d . .
H5A H -0.073420 0.746856 0.455221 0.071 Uiso 1 1 calc R U
C6 C 0.03621(13) 0.7463(3) 0.4661(2) 0.0486(8) Uani 1 1 d . .
C7 C 0.14574(16) 0.5000(3) 0.3251(3) 0.0692(10) Uani 1 1 d . .
H7A H 0.183528 0.491392 0.390817 0.104 Uiso 1 1 calc R U
H7B H 0.165750 0.543395 0.261983 0.104 Uiso 1 1 calc R U
H7C H 0.128638 0.417087 0.298939 0.104 Uiso 1 1 calc R U
C8 C -0.12435(15) 0.5572(4) 0.3208(3) 0.0823(13) Uani 1 1 d . .
H8A H -0.158994 0.616690 0.347116 0.123 Uiso 1 1 calc R U
H8B H -0.132341 0.474544 0.352999 0.123 Uiso 1 1 calc R U
H8C H -0.131368 0.552665 0.236272 0.123 Uiso 1 1 calc R U
C9 C 0.04933(17) 0.8578(4) 0.5456(3) 0.0908(14) Uani 1 1 d . .
H9A H 0.002712 0.896063 0.557121 0.136 Uiso 1 1 calc R U
H9B H 0.079562 0.918977 0.510948 0.136 Uiso 1 1 calc R U
H9C H 0.074214 0.830559 0.620182 0.136 Uiso 1 1 calc R U
C10 C 0.20211(12) 0.7281(2) 0.56955(19) 0.0288(6) Uani 1 1 d . .
C11 C 0.20983(12) 0.7736(2) 0.3782(2) 0.0316(6) Uani 1 1 d . .
H11A H 0.196386 0.782160 0.297408 0.038 Uiso 1 1 calc R U
C12 C 0.27386(13) 0.8043(2) 0.43756(19) 0.0318(6) Uani 1 1 d . .
H12A H 0.315015 0.838000 0.407122 0.038 Uiso 1 1 calc R U
C13 C 0.32793(11) 0.7887(2) 0.64536(19) 0.0263(6) Uani 1 1 d . .
H13A H 0.308093 0.815430 0.716591 0.032 Uiso 1 1 calc R U
H13B H 0.361352 0.854770 0.624546 0.032 Uiso 1 1 calc R U
C14 C 0.37092(11) 0.6687(2) 0.67027(18) 0.0214(5) Uani 1 1 d . .
C15 C 0.34185(12) 0.5510(2) 0.6445(2) 0.0286(6) Uani 1 1 d . .
H15A H 0.293180 0.541634 0.609698 0.034 Uiso 1 1 calc R U
C16 C 0.38568(13) 0.4475(2) 0.6708(2) 0.0312(6) Uani 1 1 d . .
H16A H 0.367288 0.365840 0.654469 0.037 Uiso 1 1 calc R U
C17 C 0.45638(12) 0.4643(2) 0.72091(18) 0.0258(5) Uani 1 1 d . .
H17A H 0.487789 0.394833 0.736668 0.031 Uiso 1 1 calc R U
C18 C 0.48082(11) 0.5852(2) 0.74799(18) 0.0216(5) Uani 1 1 d . .
C19 C 0.55487(11) 0.6071(2) 0.81087(19) 0.0213(5) Uani 1 1 d . .
C20 C 0.56083(11) 0.6443(2) 0.92763(19) 0.0237(5) Uani 1 1 d . .
C21 C 0.62968(12) 0.6542(2) 0.9894(2) 0.0306(6) Uani 1 1 d . .
H21A H 0.633625 0.675381 1.068958 0.037 Uiso 1 1 calc R U
C22 C 0.69251(12) 0.6343(2) 0.9385(2) 0.0337(6) Uani 1 1 d . .
C23 C 0.68553(12) 0.6034(2) 0.8219(2) 0.0324(6) Uani 1 1 d . .
H23A H 0.728180 0.593487 0.784993 0.039 Uiso 1 1 calc R U
C24 C 0.61763(12) 0.5865(2) 0.7572(2) 0.0259(5) Uani 1 1 d . .
C25 C 0.49404(12) 0.6714(2) 0.9856(2) 0.0320(6) Uani 1 1 d . .
H25A H 0.507945 0.683104 1.068555 0.048 Uiso 1 1 calc R U
H25B H 0.460086 0.601307 0.973160 0.048 Uiso 1 1 calc R U
H25C H 0.470676 0.747503 0.952664 0.048 Uiso 1 1 calc R U
C26 C 0.76655(13) 0.6467(3) 1.0079(3) 0.0581(9) Uani 1 1 d . .
H26A H 0.763277 0.622933 1.088185 0.087 Uiso 1 1 calc R U
H26B H 0.783113 0.733419 1.005071 0.087 Uiso 1 1 calc R U
H26C H 0.801167 0.591903 0.975149 0.087 Uiso 1 1 calc R U
C27 C 0.61368(13) 0.5426(2) 0.6337(2) 0.0369(6) Uani 1 1 d . .
H27A H 0.659323 0.562455 0.603077 0.055 Uiso 1 1 calc R U
H27B H 0.573352 0.584573 0.587185 0.055 Uiso 1 1 calc R U
H27C H 0.605794 0.452140 0.630669 0.055 Uiso 1 1 calc R U

loop_
_atom_site_aniso_label
_atom_site_aniso_U_11
_atom_site_aniso_U_22
_atom_site_aniso_U_33
_atom_site_aniso_U_23
_atom_site_aniso_U_13
_atom_site_aniso_U_12
N1 0.0259(10) 0.0369(13) 0.0242(10) -0.0003(10) -0.0025(8) 0.0042(9)
C1 0.0239(13) 0.0510(17) 0.0245(12) 0.0032(13) -0.0036(10) 0.0003(12)
N2 0.0275(11) 0.0260(11) 0.0230(10) 0.0000(9) -0.0008(8) 0.0038(9)
C2 0.0399(16) 0.0527(19) 0.0346(15) -0.0048(15) -0.0060(12) 0.0004(14)
N3 0.0264(10) 0.0187(10) 0.0197(10) 0.0011(8) 0.0002(8) 0.0017(8)
C3 0.055(2) 0.066(2) 0.0396(16) 0.0015(16) -0.0109(14) -0.0169(17)
C4 0.0320(16) 0.083(3) 0.0411(17) 0.0239(18) -0.0087(13) -0.0118(16)
C5 0.0273(16) 0.091(3) 0.059(2) 0.007(2) 0.0012(13) 0.0091(16)
C6 0.0315(15) 0.067(2) 0.0464(16) -0.0029(17) 0.0000(12) 0.0075(14)
C7 0.059(2) 0.068(2) 0.079(2) -0.035(2) -0.0026(17) 0.0066(17)
C8 0.0437(19) 0.122(3) 0.075(2) 0.033(2) -0.0166(17) -0.026(2)
C9 0.052(2) 0.105(3) 0.113(3) -0.050(3) 0.001(2) 0.030(2)
C10 0.0250(13) 0.0335(15) 0.0265(13) -0.0013(12) -0.0026(10) 0.0062(11)
C11 0.0342(14) 0.0390(16) 0.0211(12) 0.0043(12) 0.0013(10) 0.0035(12)
C12 0.0327(13) 0.0380(16) 0.0242(12) 0.0082(12) 0.0015(10) 0.0010(11)
C13 0.0278(13) 0.0228(14) 0.0266(12) -0.0026(11) -0.0036(10) 0.0029(10)
C14 0.0281(12) 0.0172(12) 0.0186(11) -0.0011(10) 0.0013(9) 0.0026(10)
C15 0.0294(13) 0.0233(14) 0.0307(13) -0.0048(11) -0.0062(10) -0.0007(11)
C16 0.0427(15) 0.0187(13) 0.0304(13) -0.0023(11) -0.0033(11) -0.0016(11)
C17 0.0342(14) 0.0184(13) 0.0241(12) -0.0034(10) 0.0008(10) 0.0044(10)
C18 0.0293(13) 0.0196(13) 0.0156(11) 0.0006(10) 0.0016(9) 0.0019(10)
C19 0.0257(12) 0.0133(12) 0.0242(12) 0.0032(10) 0.0004(10) 0.0028(9)
C20 0.0320(13) 0.0145(12) 0.0236(12) 0.0029(10) -0.0003(10) 0.0002(10)
C21 0.0398(15) 0.0212(14) 0.0275(13) 0.0034(11) -0.0095(11) -0.0039(11)
C22 0.0295(14) 0.0200(14) 0.0490(17) 0.0052(13) -0.0064(12) -0.0004(11)
C23 0.0288(14) 0.0193(14) 0.0501(17) 0.0066(12) 0.0093(12) 0.0022(10)
C24 0.0285(13) 0.0141(12) 0.0354(14) 0.0060(11) 0.0049(11) 0.0031(10)
C25 0.0414(14) 0.0306(14) 0.0238(12) -0.0017(12) 0.0028(11) 0.0032(11)
C26 0.0374(16) 0.052(2) 0.079(2) 0.0083(18) -0.0167(15) -0.0042(14)
C27 0.0437(15) 0.0336(16) 0.0358(14) -0.0010(13) 0.0151(12) 0.0060(12)

loop_
_atom_type_symbol
_atom_type_description
_atom_type_scat_dispersion_real
_atom_type_scat_dispersion_imag
_atom_type_scat_source
C C 0.0033 0.0016 'International Tables Vol C Tables 4.2.6.8 and 6.1.1.4'
H H 0.0000 0.0000 'International Tables Vol C Tables 4.2.6.8 and 6.1.1.4'
N N 0.0061 0.0033 'International Tables Vol C Tables 4.2.6.8 and 6.1.1.4'

loop_
_geom_angle_atom_site_label_1
_geom_angle_atom_site_label_2
_geom_angle_atom_site_label_3
_geom_angle
C10 N1 C11 113.16(18)
C10 N1 C1 123.39(19)
C11 N1 C1 123.44(18)
C2 C1 C6 121.9(2)
C2 C1 N1 119.2(2)
C6 C1 N1 119.0(2)
C10 N2 C12 113.50(18)
C10 N2 C13 122.49(19)
C12 N2 C13 123.82(19)
C1 C2 C3 117.8(3)
C1 C2 C7 121.9(2)
C3 C2 C7 120.4(3)
C14 N3 C18 117.97(19)
C4 C3 C2 122.0(3)
C4 C3 H3A 119.0
C2 C3 H3A 119.0
C5 C4 C3 117.8(3)
C5 C4 C8 121.8(3)
C3 C4 C8 120.4(3)
C4 C5 C6 123.1(3)
C4 C5 H5A 118.4
C6 C5 H5A 118.4
C5 C6 C1 117.4(3)
C5 C6 C9 121.5(3)
C1 C6 C9 121.1(2)
C2 C7 H7A 109.5
C2 C7 H7B 109.5
H7A C7 H7B 109.5
C2 C7 H7C 109.5
H7A C7 H7C 109.5
H7B C7 H7C 109.5
C4 C8 H8A 109.5
C4 C8 H8B 109.5
H8A C8 H8B 109.5
C4 C8 H8C 109.5
H8A C8 H8C 109.5
H8B C8 H8C 109.5
C6 C9 H9A 109.5
C6 C9 H9B 109.5
H9A C9 H9B 109.5
C6 C9 H9C 109.5
H9A C9 H9C 109.5
H9B C9 H9C 109.5
N2 C10 N1 100.95(19)
C12 C11 N1 106.14(19)
C12 C11 H11A 126.9
N1 C11 H11A 126.9
C11 C12 N2 106.2(2)
C11 C12 H12A 126.9
N2 C12 H12A 126.9
N2 C13 C14 113.77(18)
N2 C13 H13A 108.8
C14 C13 H13A 108.8
N2 C13 H13B 108.8
C14 C13 H13B 108.8
H13A C13 H13B 107.7
N3 C14 C15 123.1(2)
N3 C14 C13 113.91(19)
C15 C14 C13 122.95(19)
C16 C15 C14 118.4(2)
C16 C15 H15A 120.8
C14 C15 H15A 120.8
C17 C16 C15 119.4(2)
C17 C16 H16A 120.3
C15 C16 H16A 120.3
C16 C17 C18 118.9(2)
C16 C17 H17A 120.6
C18 C17 H17A 120.6
N3 C18 C17 122.19(19)
N3 C18 C19 117.02(19)
C17 C18 C19 120.75(19)
C24 C19 C20 120.05(19)
C24 C19 C18 121.2(2)
C20 C19 C18 118.71(19)
C21 C20 C19 118.9(2)
C21 C20 C25 120.3(2)
C19 C20 C25 120.82(19)
C22 C21 C20 122.2(2)
C22 C21 H21A 118.9
C20 C21 H21A 118.9
C21 C22 C23 118.0(2)
C21 C22 C26 120.9(2)
C23 C22 C26 121.1(2)
C22 C23 C24 122.1(2)
C22 C23 H23A 118.9
C24 C23 H23A 118.9
C23 C24 C19 118.6(2)
C23 C24 C27 119.6(2)
C19 C24 C27 121.7(2)
C20 C25 H25A 109.5
C20 C25 H25B 109.5
H25A C25 H25B 109.5
C20 C25 H25C 109.5
H25A C25 H25C 109.5
H25B C25 H25C 109.5
C22 C26 H26A 109.5
C22 C26 H26B 109.5
H26A C26 H26B 109.5
C22 C26 H26C 109.5
H26A C26 H26C 109.5
H26B C26 H26C 109.5
C24 C27 H27A 109.5
C24 C27 H27B 109.5
H27A C27 H27B 109.5
C24 C27 H27C 109.5
H27A C27 H27C 109.5
H27B C27 H27C 109.5

loop_
_geom_bond_atom_site_label_1
_geom_bond_atom_site_label_2
_geom_bond_distance
N1 C10 1.379(3)
N1 C11 1.384(3)
N1 C1 1.451(3)
C1 C2 1.388(4)
C1 C6 1.396(4)
N2 C10 1.363(3)
N2 C12 1.386(3)
N2 C13 1.466(2)
C2 C3 1.406(4)
C2 C7 1.505(4)
N3 C14 1.343(2)
N3 C18 1.353(3)
C3 C4 1.379(4)
C3 H3A 0.9500
C4 C5 1.378(4)
C4 C8 1.520(4)
C5 C6 1.388(4)
C5 H5A 0.9500
C6 C9 1.515(4)
C7 H7A 0.9800
C7 H7B 0.9800
C7 H7C 0.9800
C8 H8A 0.9800
C8 H8B 0.9800
C8 H8C 0.9800
C9 H9A 0.9800
C9 H9B 0.9800
C9 H9C 0.9800
C11 C12 1.343(3)
C11 H11A 0.9500
C12 H12A 0.9500
C13 C14 1.522(3)
C13 H13A 0.9900
C13 H13B 0.9900
C14 C15 1.391(3)
C15 C16 1.387(3)
C15 H15A 0.9500
C16 C17 1.383(3)
C16 H16A 0.9500
C17 C18 1.396(3)
C17 H17A 0.9500
C18 C19 1.497(3)
C19 C24 1.402(3)
C19 C20 1.411(3)
C20 C21 1.394(3)
C20 C25 1.507(3)
C21 C22 1.385(3)
C21 H21A 0.9500
C22 C23 1.391(3)
C22 C26 1.515(3)
C23 C24 1.401(3)
C23 H23A 0.9500
C24 C27 1.509(3)
C25 H25A 0.9800
C25 H25B 0.9800
C25 H25C 0.9800
C26 H26A 0.9800
C26 H26B 0.9800
C26 H26C 0.9800
C27 H27A 0.9800
C27 H27B 0.9800
C27 H27C 0.9800

loop_
_geom_torsion_atom_site_label_1
_geom_torsion_atom_site_label_2
_geom_torsion_atom_site_label_3
_geom_torsion_atom_site_label_4
_geom_torsion
C10 N1 C1 C2 -113.3(3)
C11 N1 C1 C2 66.0(3)
C10 N1 C1 C6 67.7(3)
C11 N1 C1 C6 -113.0(3)
C6 C1 C2 C3 2.3(4)
N1 C1 C2 C3 -176.7(2)
C6 C1 C2 C7 -177.1(3)
N1 C1 C2 C7 3.9(4)
C1 C2 C3 C4 -0.1(4)
C7 C2 C3 C4 179.4(3)
C2 C3 C4 C5 -2.0(4)
C2 C3 C4 C8 178.2(3)
C3 C4 C5 C6 1.9(5)
C8 C4 C5 C6 -178.3(3)
C4 C5 C6 C1 0.2(5)
C4 C5 C6 C9 -178.1(3)
C2 C1 C6 C5 -2.4(4)
N1 C1 C6 C5 176.6(2)
C2 C1 C6 C9 175.9(3)
N1 C1 C6 C9 -5.1(4)
C12 N2 C10 N1 -0.1(3)
C13 N2 C10 N1 -175.31(19)
C11 N1 C10 N2 -0.4(3)
C1 N1 C10 N2 179.0(2)
C10 N1 C11 C12 0.7(3)
C1 N1 C11 C12 -178.6(2)
N1 C11 C12 N2 -0.7(3)
C10 N2 C12 C11 0.6(3)
C13 N2 C12 C11 175.7(2)
C10 N2 C13 C14 81.7(3)
C12 N2 C13 C14 -93.0(3)
C18 N3 C14 C15 2.3(3)
C18 N3 C14 C13 -179.81(19)
N2 C13 C14 N3 157.57(18)
N2 C13 C14 C15 -24.5(3)
N3 C14 C15 C16 -2.2(3)
C13 C14 C15 C16 -180.0(2)
C14 C15 C16 C17 -0.3(3)
C15 C16 C17 C18 2.5(3)
C14 N3 C18 C17 0.2(3)
C14 N3 C18 C19 -177.55(18)
C16 C17 C18 N3 -2.6(3)
C16 C17 C18 C19 175.1(2)
N3 C18 C19 C24 -111.9(2)
C17 C18 C19 C24 70.3(3)
N3 C18 C19 C20 70.7(3)
C17 C18 C19 C20 -107.1(2)
C24 C19 C20 C21 -3.0(3)
C18 C19 C20 C21 174.4(2)
C24 C19 C20 C25 177.8(2)
C18 C19 C20 C25 -4.8(3)
C19 C20 C21 C22 3.0(3)
C25 C20 C21 C22 -177.8(2)
C20 C21 C22 C23 0.0(4)
C20 C21 C22 C26 179.6(2)
C21 C22 C23 C24 -3.0(4)
C26 C22 C23 C24 177.4(2)
C22 C23 C24 C19 3.0(3)
C22 C23 C24 C27 -174.9(2)
C20 C19 C24 C23 0.1(3)
C18 C19 C24 C23 -177.3(2)
C20 C19 C24 C27 177.9(2)
C18 C19 C24 C27 0.6(3)
